data_7108334
loop_
_publ_author_name
'Steffi Roters'
'Alexander Hepp'
'J. Chris Slootweg'
'Koop Lammertsma'
'Werner Uhl'

_publ_section_title
;
 Alkynide and acetonitrile activation by strained AlPC2 heterocycles
;
_journal_name_full Chem.Commun.
_journal_page_first 9616
_journal_paper_doi 10.1039/c2cc33300g
_journal_volume 48
_journal_year 2012
_chemical_formula_sum 'C52 H86 Al N P2'
_chemical_formula_weight 814.14
_chemical_name_systematic
;
?
;
_space_group_IT_number 14
_symmetry_cell_setting monoclinic
_symmetry_space_group_name_Hall '-P 2yn'
_symmetry_space_group_name_H-M 'P 1 21/n 1'
_atom_sites_solution_hydrogens geom
_atom_sites_solution_primary direct
_atom_sites_solution_secondary difmap
_audit_creation_method SHELXL-97
_cell_angle_alpha 90.00
_cell_angle_beta 116.003(4)
_cell_angle_gamma 90.00
_cell_formula_units_Z 4
_cell_length_a 16.0252(9)
_cell_length_b 22.6102(10)
_cell_length_c 16.4534(9)
_cell_measurement_reflns_used 17982
_cell_measurement_temperature 153(2)
_cell_measurement_theta_max 28.17
_cell_measurement_theta_min 1.48
_cell_volume 5358.1(5)
_computing_cell_refinement 'STOE X-AREA'
_computing_data_collection 'STOE X-AREA'
_computing_data_reduction 'STOE X-RED'
_computing_molecular_graphics 'Bruker SHELXTL'
_computing_publication_material 'Bruker SHELXTL'
_computing_structure_refinement 'SHELXL-97 (Sheldrick, 1997)'
_computing_structure_solution 'SHELXS-97 (Sheldrick, 1990)'
_diffrn_ambient_temperature 153(2)
_diffrn_measured_fraction_theta_full 0.990
_diffrn_measured_fraction_theta_max 0.990
_diffrn_measurement_device_type 'imaging plate detector system'
_diffrn_measurement_method 'rotation method'
_diffrn_radiation_monochromator graphite
_diffrn_radiation_source 'fine-focus sealed tube'
_diffrn_radiation_type MoK\a
_diffrn_radiation_wavelength 0.71073
_diffrn_reflns_av_R_equivalents 0.1224
_diffrn_reflns_av_sigmaI/netI 0.1416
_diffrn_reflns_limit_h_max 21
_diffrn_reflns_limit_h_min -17
_diffrn_reflns_limit_k_max 29
_diffrn_reflns_limit_k_min -29
_diffrn_reflns_limit_l_max 21
_diffrn_reflns_limit_l_min -21
_diffrn_reflns_number 38443
_diffrn_reflns_theta_full 28.01
_diffrn_reflns_theta_max 28.01
_diffrn_reflns_theta_min 1.48
_exptl_absorpt_coefficient_mu 0.128
_exptl_absorpt_correction_T_max 0.9949
_exptl_absorpt_correction_T_min 0.9674
_exptl_absorpt_correction_type empirical
_exptl_absorpt_process_details SADABS
_exptl_crystal_colour 'pale yellow'
_exptl_crystal_density_diffrn 1.009
_exptl_crystal_density_method 'not measured'
_exptl_crystal_description plate
_exptl_crystal_F_000 1792
_exptl_crystal_size_max 0.26
_exptl_crystal_size_mid 0.18
_exptl_crystal_size_min 0.04
_refine_diff_density_max 0.636
_refine_diff_density_min -0.428
_refine_diff_density_rms 0.060
_refine_ls_extinction_method none
_refine_ls_goodness_of_fit_ref 0.974
_refine_ls_hydrogen_treatment mixed
_refine_ls_matrix_type full
_refine_ls_number_parameters 569
_refine_ls_number_reflns 12832
_refine_ls_number_restraints 86
_refine_ls_restrained_S_all 0.973
_refine_ls_R_factor_all 0.1636
_refine_ls_R_factor_gt 0.0825
_refine_ls_shift/su_max 0.001
_refine_ls_shift/su_mean 0.000
_refine_ls_structure_factor_coef Fsqd
_refine_ls_weighting_details 'calc w=1/[\s^2^(Fo^2^)+(0.0716P)^2^+0.0000P] where P=(Fo^2^+2Fc^2^)/3'
_refine_ls_weighting_scheme calc
_refine_ls_wR_factor_gt 0.1568
_refine_ls_wR_factor_ref 0.1866
_reflns_number_gt 6660
_reflns_number_total 12832
_reflns_threshold_expression >2sigma(I)
_cod_data_source_file c2cc33300g.txt
_cod_data_source_block sad2a
_cod_original_sg_symbol_H-M 'P2(1)/n '
_cod_database_code 7108334

loop_
_symmetry_equiv_pos_as_xyz
'x, y, z'
'-x+1/2, y+1/2, -z+1/2'
'-x, -y, -z'
'x-1/2, -y-1/2, z-1/2'

loop_
_atom_site_label
_atom_site_type_symbol
_atom_site_fract_x
_atom_site_fract_y
_atom_site_fract_z
_atom_site_U_iso_or_equiv
_atom_site_adp_type
_atom_site_occupancy
_atom_site_symmetry_multiplicity
_atom_site_calc_flag
_atom_site_refinement_flags
_atom_site_disorder_assembly
_atom_site_disorder_group
P1 P 0.11713(6) 0.50257(4) 0.29173(5) 0.02762(19) Uani 1 1 d . . .
C11 C -0.0059(2) 0.51108(16) 0.2141(2) 0.0316(7) Uani 1 1 d . . .
C12 C -0.0697(3) 0.46366(17) 0.1973(2) 0.0342(8) Uani 1 1 d . . .
C121 C -0.0484(3) 0.40688(18) 0.2503(3) 0.0442(9) Uani 1 1 d . . .
H12A H -0.1046 0.3825 0.2291 0.053 Uiso 1 1 calc R . .
H12B H -0.0268 0.4158 0.3147 0.053 Uiso 1 1 calc R . .
H12C H 0.0002 0.3853 0.2416 0.053 Uiso 1 1 calc R . .
C13 C -0.1602(3) 0.47127(18) 0.1306(2) 0.0391(8) Uani 1 1 d . . .
H13 H -0.2030 0.4390 0.1181 0.047 Uiso 1 1 calc R . .
C14 C -0.1914(3) 0.52275(19) 0.0815(2) 0.0407(9) Uani 1 1 d . . .
C141 C -0.2893(3) 0.5286(2) 0.0076(3) 0.0560(12) Uani 1 1 d . . .
H14A H -0.3250 0.4932 0.0068 0.067 Uiso 1 1 calc R . .
H14B H -0.2877 0.5327 -0.0510 0.067 Uiso 1 1 calc R . .
H14C H -0.3188 0.5635 0.0190 0.067 Uiso 1 1 calc R . .
C15 C -0.1302(3) 0.56980(19) 0.1039(2) 0.0404(9) Uani 1 1 d . . .
H15 H -0.1516 0.6067 0.0729 0.048 Uiso 1 1 calc R . .
C16 C -0.0386(2) 0.56553(16) 0.1698(2) 0.0334(8) Uani 1 1 d . . .
C161 C 0.0140(3) 0.62340(16) 0.1918(2) 0.0395(9) Uani 1 1 d . . .
H16A H -0.0065 0.6475 0.1369 0.047 Uiso 1 1 calc R . .
H16B H 0.0807 0.6155 0.2153 0.047 Uiso 1 1 calc R . .
H16C H 0.0021 0.6448 0.2375 0.047 Uiso 1 1 calc R . .
P2 P 0.14153(6) 0.46913(4) 0.47139(6) 0.0298(2) Uani 1 1 d . . .
C21 C 0.2424(2) 0.47908(15) 0.5830(2) 0.0310(7) Uani 1 1 d . . .
C22 C 0.3318(2) 0.49617(16) 0.5968(2) 0.0340(7) Uani 1 1 d . . .
C221 C 0.3571(3) 0.50839(18) 0.5198(2) 0.0392(8) Uani 1 1 d . . .
H22A H 0.3459 0.5502 0.5027 0.047 Uiso 1 1 calc R . .
H22B H 0.3189 0.4837 0.4677 0.047 Uiso 1 1 calc R . .
H22C H 0.4228 0.4992 0.5391 0.047 Uiso 1 1 calc R . .
C23 C 0.4003(3) 0.50384(18) 0.6842(2) 0.0398(8) Uani 1 1 d . . .
H23 H 0.4612 0.5158 0.6931 0.048 Uiso 1 1 calc R . .
C24 C 0.3836(3) 0.4947(2) 0.7597(2) 0.0452(9) Uani 1 1 d . . .
C241 C 0.4595(3) 0.5047(3) 0.8541(3) 0.0673(14) Uani 1 1 d . . .
H24A H 0.4327 0.5217 0.8921 0.081 Uiso 1 1 calc R . .
H24B H 0.5058 0.5321 0.8514 0.081 Uiso 1 1 calc R . .
H24C H 0.4894 0.4670 0.8798 0.081 Uiso 1 1 calc R . .
C25 C 0.2956(3) 0.47705(18) 0.7452(2) 0.0426(9) Uani 1 1 d . . .
H25 H 0.2833 0.4699 0.7965 0.051 Uiso 1 1 calc R . .
C26 C 0.2242(2) 0.46927(16) 0.6590(2) 0.0342(8) Uani 1 1 d . . .
C261 C 0.1297(3) 0.45200(18) 0.6514(2) 0.0394(9) Uani 1 1 d . . .
H26A H 0.1329 0.4486 0.7121 0.047 Uiso 1 1 calc R . .
H26B H 0.1111 0.4139 0.6202 0.047 Uiso 1 1 calc R . .
H26C H 0.0841 0.4823 0.6171 0.047 Uiso 1 1 calc R . .
C31 C 0.1576(2) 0.42851(15) 0.3191(2) 0.0296(7) Uani 1 1 d . . .
C32 C 0.1764(2) 0.41505(15) 0.4060(2) 0.0307(7) Uani 1 1 d . . .
C33 C 0.2118(3) 0.35428(15) 0.4496(2) 0.0364(8) Uani 1 1 d . . .
C331 C 0.1920(3) 0.30650(16) 0.3781(2) 0.0420(9) Uani 1 1 d . . .
H33A H 0.1253 0.3058 0.3376 0.050 Uiso 1 1 calc R . .
H33B H 0.2111 0.2679 0.4076 0.050 Uiso 1 1 calc R . .
H33C H 0.2266 0.3151 0.3430 0.050 Uiso 1 1 calc R . .
C332 C 0.3174(3) 0.35600(19) 0.5094(3) 0.0520(11) Uani 1 1 d . . .
H33D H 0.3391 0.3165 0.5343 0.062 Uiso 1 1 calc R . .
H33E H 0.3313 0.3841 0.5591 0.062 Uiso 1 1 calc R . .
H33F H 0.3490 0.3685 0.4730 0.062 Uiso 1 1 calc R . .
C333 C 0.1621(4) 0.33561(18) 0.5073(3) 0.0550(12) Uani 1 1 d . . .
H33G H 0.0948 0.3359 0.4697 0.066 Uiso 1 1 calc R . .
H33H H 0.1780 0.3633 0.5576 0.066 Uiso 1 1 calc R . .
H33I H 0.1820 0.2957 0.5310 0.066 Uiso 1 1 calc R . .
C41 C 0.1385(2) 0.53322(16) 0.4015(2) 0.0293(7) Uani 1 1 d . . .
C42 C 0.1398(2) 0.59204(16) 0.4140(2) 0.0315(7) Uani 1 1 d . . .
H42 H 0.1367 0.6139 0.3635 0.038 Uiso 1 1 calc R . .
C43 C 0.1450(3) 0.63132(16) 0.4908(2) 0.0363(8) Uani 1 1 d . . .
C431 C 0.1123(3) 0.60254(18) 0.5552(3) 0.0428(9) Uani 1 1 d . . .
H43A H 0.0521 0.5836 0.5204 0.051 Uiso 1 1 calc R . .
H43B H 0.1062 0.6327 0.5950 0.051 Uiso 1 1 calc R . .
H43C H 0.1577 0.5728 0.5918 0.051 Uiso 1 1 calc R . .
C432 C 0.2461(3) 0.6529(2) 0.5429(3) 0.0579(12) Uani 1 1 d . . .
H43D H 0.2861 0.6194 0.5741 0.069 Uiso 1 1 calc R . .
H43E H 0.2495 0.6827 0.5874 0.069 Uiso 1 1 calc R . .
H43F H 0.2670 0.6702 0.5004 0.069 Uiso 1 1 calc R . .
C433 C 0.0826(4) 0.68455(19) 0.4470(3) 0.0586(13) Uani 1 1 d . . .
H43G H 0.1037 0.7044 0.4064 0.070 Uiso 1 1 calc R . .
H43H H 0.0857 0.7122 0.4941 0.070 Uiso 1 1 calc R . .
H43I H 0.0184 0.6711 0.4124 0.070 Uiso 1 1 calc R . .
C51 C 0.1836(2) 0.53580(15) 0.2376(2) 0.0285(7) Uani 1 1 d . . .
C52 C 0.2577(2) 0.56882(15) 0.2875(2) 0.0316(7) Uani 1 1 d . . .
H52 H 0.2648 0.5759 0.3471 0.038 Uiso 1 1 calc R . .
C53 C 0.3324(3) 0.59712(17) 0.2680(2) 0.0374(8) Uani 1 1 d . . .
C531 C 0.3517(3) 0.56469(19) 0.1963(3) 0.0462(10) Uani 1 1 d . . .
H53A H 0.3636 0.5228 0.2126 0.055 Uiso 1 1 calc R . .
H53B H 0.4061 0.5822 0.1931 0.055 Uiso 1 1 calc R . .
H53C H 0.2977 0.5684 0.1374 0.055 Uiso 1 1 calc R . .
C532 C 0.4219(3) 0.5973(2) 0.3571(3) 0.0547(11) Uani 1 1 d . . .
H53D H 0.4108 0.6181 0.4036 0.066 Uiso 1 1 calc R . .
H53E H 0.4713 0.6174 0.3479 0.066 Uiso 1 1 calc R . .
H53F H 0.4407 0.5565 0.3765 0.066 Uiso 1 1 calc R . .
C533 C 0.3041(4) 0.66139(18) 0.2389(3) 0.0547(11) Uani 1 1 d . . .
H53G H 0.2461 0.6619 0.1830 0.066 Uiso 1 1 calc R . .
H53H H 0.3531 0.6811 0.2286 0.066 Uiso 1 1 calc R . .
H53I H 0.2950 0.6822 0.2867 0.066 Uiso 1 1 calc R . .
C61 C 0.1462(2) 0.51600(15) 0.1410(2) 0.0300(7) Uani 1 1 d . . .
C62 C 0.1175(3) 0.55588(16) 0.0740(2) 0.0368(8) Uani 1 1 d . . .
H62A H 0.0852 0.5431 0.0122 0.044 Uiso 1 1 calc R . .
H62B H 0.1291 0.5972 0.0877 0.044 Uiso 1 1 calc R . .
N1 N 0.1345(2) 0.45585(13) 0.1317(2) 0.0348(7) Uani 1 1 d . . .
H1 H 0.098(3) 0.4456(18) 0.075(3) 0.044(11) Uiso 1 1 d . . .
Al1 Al 0.18288(8) 0.39317(5) 0.21490(7) 0.0309(2) Uani 1 1 d . . .
C71 C 0.3212(3) 0.39079(16) 0.2590(3) 0.0388(8) Uani 1 1 d . . .
H71A H 0.3324 0.4015 0.2062 0.047 Uiso 1 1 calc R . .
H71B H 0.3461 0.4239 0.3024 0.047 Uiso 1 1 calc R . .
C72 C 0.3851(3) 0.33757(17) 0.3037(3) 0.0446(9) Uani 1 1 d . . .
H72 H 0.3707 0.3232 0.3536 0.054 Uiso 1 1 calc R . .
C721 C 0.3679(4) 0.2877(2) 0.2393(4) 0.0650(13) Uani 1 1 d . . .
H72A H 0.3802 0.3006 0.1888 0.078 Uiso 1 1 calc R . .
H72B H 0.3031 0.2749 0.2163 0.078 Uiso 1 1 calc R . .
H72C H 0.4090 0.2546 0.2705 0.078 Uiso 1 1 calc R . .
C722 C 0.4879(3) 0.3544(2) 0.3457(4) 0.0724(15) Uani 1 1 d . . .
H72D H 0.5256 0.3198 0.3759 0.087 Uiso 1 1 calc R . .
H72E H 0.4994 0.3861 0.3900 0.087 Uiso 1 1 calc R . .
H72F H 0.5045 0.3681 0.2982 0.087 Uiso 1 1 calc R . .
C81 C 0.1010(3) 0.32443(16) 0.1523(2) 0.0393(9) Uani 1 1 d . . .
H81A H 0.1345 0.2880 0.1828 0.047 Uiso 1 1 calc R . .
H81B H 0.0453 0.3271 0.1635 0.047 Uiso 1 1 calc R . .
C82 C 0.0671(3) 0.31539(17) 0.0501(2) 0.0410(9) Uani 1 1 d . . .
H82 H 0.0499 0.3550 0.0202 0.049 Uiso 1 1 calc R . .
C821 C 0.1439(3) 0.2897(2) 0.0298(3) 0.0549(12) Uani 1 1 d . . .
H82A H 0.1634 0.2514 0.0602 0.066 Uiso 1 1 calc R . .
H82B H 0.1969 0.3168 0.0517 0.066 Uiso 1 1 calc R . .
H82C H 0.1206 0.2842 -0.0356 0.066 Uiso 1 1 calc R . .
C822 C -0.0182(4) 0.2759(2) 0.0094(3) 0.0650(14) Uani 1 1 d . . .
H82D H -0.0389 0.2727 -0.0560 0.078 Uiso 1 1 calc R . .
H82E H -0.0680 0.2930 0.0212 0.078 Uiso 1 1 calc R . .
H82F H -0.0026 0.2365 0.0368 0.078 Uiso 1 1 calc R . .
C1 C 0.171(3) 0.8260(14) 0.635(2) 0.139(13) Uiso 0.25 1 d PD A 1
H1A H 0.1351 0.8618 0.6216 0.139 Uiso 0.25 1 calc PR A 1
H1B H 0.1450 0.8000 0.5835 0.139 Uiso 0.25 1 calc PR A 1
H1C H 0.2339 0.8353 0.6472 0.139 Uiso 0.25 1 calc PR A 1
C2 C 0.169(3) 0.796(2) 0.717(3) 0.26(4) Uiso 0.25 1 d PD A 1
H2A H 0.1056 0.7856 0.7009 0.262 Uiso 0.25 1 calc PR A 1
H2B H 0.1861 0.8252 0.7638 0.262 Uiso 0.25 1 calc PR A 1
C3 C 0.2272(16) 0.7404(13) 0.761(2) 0.125(11) Uiso 0.25 1 d PD A 1
H3A H 0.2205 0.7334 0.8159 0.125 Uiso 0.25 1 calc PR A 1
H3B H 0.1973 0.7079 0.7217 0.125 Uiso 0.25 1 calc PR A 1
C4 C 0.3310(16) 0.7350(12) 0.7870(18) 0.091(8) Uiso 0.25 1 d PD A 1
H4A H 0.3602 0.7704 0.8189 0.091 Uiso 0.25 1 calc PR A 1
H4B H 0.3372 0.7351 0.7316 0.091 Uiso 0.25 1 calc PR A 1
C5 C 0.389(3) 0.682(2) 0.844(3) 0.24(3) Uiso 0.25 1 d PD A 1
H5A H 0.3821 0.6503 0.8030 0.239 Uiso 0.25 1 calc PR A 1
H5B H 0.4531 0.6938 0.8699 0.239 Uiso 0.25 1 calc PR A 1
C6 C 0.371(3) 0.6563(13) 0.922(2) 0.124(11) Uiso 0.25 1 d PD A 1
H6A H 0.4139 0.6250 0.9509 0.124 Uiso 0.25 1 calc PR A 1
H6B H 0.3084 0.6410 0.8975 0.124 Uiso 0.25 1 calc PR A 1
H6C H 0.3778 0.6869 0.9648 0.124 Uiso 0.25 1 calc PR A 1
C1A C 0.105(2) 0.819(2) 0.634(3) 0.161(11) Uiso 0.25 1 d PD B 2
H1A1 H 0.0583 0.8100 0.6537 0.161 Uiso 0.25 1 calc PR B 2
H1A2 H 0.0930 0.7980 0.5796 0.161 Uiso 0.25 1 calc PR B 2
H1A3 H 0.1043 0.8610 0.6229 0.161 Uiso 0.25 1 calc PR B 2
C2A C 0.2004(14) 0.8017(13) 0.7078(18) 0.084(8) Uiso 0.25 1 d PD B 2
H2A1 H 0.1922 0.7615 0.7215 0.084 Uiso 0.25 1 calc PR B 2
H2A2 H 0.2064 0.8243 0.7595 0.084 Uiso 0.25 1 calc PR B 2
C3A C 0.2982(14) 0.8025(10) 0.7133(17) 0.081(7) Uiso 0.25 1 d PD B 2
H3A1 H 0.2902 0.8057 0.6521 0.081 Uiso 0.25 1 calc PR B 2
H3A2 H 0.3260 0.8389 0.7427 0.081 Uiso 0.25 1 calc PR B 2
C4A C 0.3709(18) 0.7548(14) 0.757(3) 0.146(14) Uiso 0.25 1 d PD B 2
H4A1 H 0.4256 0.7748 0.7998 0.146 Uiso 0.25 1 calc PR B 2
H4A2 H 0.3857 0.7396 0.7109 0.146 Uiso 0.25 1 calc PR B 2
C5A C 0.359(3) 0.7006(18) 0.808(4) 0.19(2) Uiso 0.25 1 d PD B 2
H5A1 H 0.4122 0.6977 0.8648 0.189 Uiso 0.25 1 calc PR B 2
H5A2 H 0.3575 0.6659 0.7733 0.189 Uiso 0.25 1 calc PR B 2
C6A C 0.272(3) 0.6996(18) 0.825(3) 0.161(11) Uiso 0.25 1 d PD B 2
H6A1 H 0.2743 0.6660 0.8616 0.161 Uiso 0.25 1 calc PR B 2
H6A2 H 0.2171 0.6969 0.7681 0.161 Uiso 0.25 1 calc PR B 2
H6A3 H 0.2692 0.7352 0.8554 0.161 Uiso 0.25 1 calc PR B 2
C1B C 0.426(2) 0.2752(13) 0.7474(15) 0.108(9) Uiso 0.25 1 d PD C 3
H1B1 H 0.3609 0.2716 0.7099 0.108 Uiso 0.25 1 calc PR C 3
H1B2 H 0.4502 0.2382 0.7774 0.108 Uiso 0.25 1 calc PR C 3
H1B3 H 0.4572 0.2853 0.7107 0.108 Uiso 0.25 1 calc PR C 3
C2B C 0.444(3) 0.3235(16) 0.8178(15) 0.20(3) Uiso 0.25 1 d PD C 3
H2B1 H 0.3871 0.3276 0.8238 0.200 Uiso 0.25 1 calc PR C 3
H2B2 H 0.4518 0.3596 0.7914 0.200 Uiso 0.25 1 calc PR C 3
C3B C 0.5225(16) 0.3216(12) 0.9144(14) 0.095(8) Uiso 0.25 1 d PD C 3
H3B1 H 0.5395 0.2807 0.9278 0.095 Uiso 0.25 1 calc PR C 3
H3B2 H 0.5749 0.3410 0.9125 0.095 Uiso 0.25 1 calc PR C 3
C4B C 0.512(3) 0.347(2) 0.9962(15) 0.18(2) Uiso 0.25 1 d PD C 3
H4B1 H 0.5278 0.3882 0.9990 0.184 Uiso 0.25 1 calc PR C 3
H4B2 H 0.4475 0.3451 0.9815 0.184 Uiso 0.25 1 calc PR C 3
C5B C 0.564(3) 0.323(2) 1.0926(15) 0.28(4) Uiso 0.25 1 d PD C 3
H5B1 H 0.5761 0.2822 1.0871 0.282 Uiso 0.25 1 calc PR C 3
H5B2 H 0.5209 0.3245 1.1186 0.282 Uiso 0.25 1 calc PR C 3
C6B C 0.655(2) 0.3495(19) 1.163(2) 0.146(14) Uiso 0.25 1 d PD C 3
H6B1 H 0.6569 0.3461 1.2222 0.146 Uiso 0.25 1 calc PR C 3
H6B2 H 0.6589 0.3904 1.1498 0.146 Uiso 0.25 1 calc PR C 3
H6B3 H 0.7066 0.3283 1.1623 0.146 Uiso 0.25 1 calc PR C 3
C1C C 0.253(2) 0.285(2) 0.779(3) 0.20(2) Uiso 0.25 1 d PD D 4
H1C1 H 0.1955 0.2794 0.7258 0.201 Uiso 0.25 1 calc PR D 4
H1C2 H 0.2551 0.3247 0.8011 0.201 Uiso 0.25 1 calc PR D 4
H1C3 H 0.2582 0.2573 0.8243 0.201 Uiso 0.25 1 calc PR D 4
C2C C 0.335(3) 0.277(3) 0.754(3) 0.23(3) Uiso 0.25 1 d PD D 4
H2C1 H 0.3180 0.2967 0.6973 0.228 Uiso 0.25 1 calc PR D 4
H2C2 H 0.3367 0.2352 0.7418 0.228 Uiso 0.25 1 calc PR D 4
C3C C 0.435(2) 0.295(3) 0.817(3) 0.22(3) Uiso 0.25 1 d PD D 4
H3C1 H 0.4708 0.2597 0.8364 0.223 Uiso 0.25 1 calc PR D 4
H3C2 H 0.4581 0.3164 0.7804 0.223 Uiso 0.25 1 calc PR D 4
C4C C 0.4583(17) 0.3328(15) 0.902(2) 0.128(12) Uiso 0.25 1 d PD D 4
H4C1 H 0.4601 0.3730 0.8837 0.128 Uiso 0.25 1 calc PR D 4
H4C2 H 0.4056 0.3298 0.9144 0.128 Uiso 0.25 1 calc PR D 4
C5C C 0.544(2) 0.325(2) 0.9921(19) 0.21(2) Uiso 0.25 1 d PD D 4
H5C1 H 0.5471 0.2835 1.0061 0.211 Uiso 0.25 1 calc PR D 4
H5C2 H 0.5298 0.3448 1.0364 0.211 Uiso 0.25 1 calc PR D 4
C6C C 0.6419(17) 0.3440(15) 1.010(2) 0.119(10) Uiso 0.25 1 d PD D 4
H6C1 H 0.6820 0.3410 1.0738 0.119 Uiso 0.25 1 calc PR D 4
H6C2 H 0.6408 0.3842 0.9910 0.119 Uiso 0.25 1 calc PR D 4
H6C3 H 0.6645 0.3187 0.9774 0.119 Uiso 0.25 1 calc PR D 4

loop_
_atom_site_aniso_label
_atom_site_aniso_U_11
_atom_site_aniso_U_22
_atom_site_aniso_U_33
_atom_site_aniso_U_23
_atom_site_aniso_U_13
_atom_site_aniso_U_12
P1 0.0288(4) 0.0288(4) 0.0210(4) 0.0008(3) 0.0070(3) 0.0020(4)
C11 0.0322(18) 0.0380(19) 0.0207(14) -0.0032(14) 0.0079(13) 0.0002(15)
C12 0.0344(19) 0.041(2) 0.0258(16) -0.0051(15) 0.0120(14) -0.0004(16)
C121 0.039(2) 0.045(2) 0.043(2) 0.0029(18) 0.0132(18) -0.0065(18)
C13 0.0329(19) 0.051(2) 0.0295(17) -0.0087(17) 0.0102(15) -0.0047(17)
C14 0.0315(19) 0.061(3) 0.0238(16) -0.0043(17) 0.0068(15) 0.0055(18)
C141 0.037(2) 0.082(3) 0.033(2) -0.002(2) 0.0003(17) 0.004(2)
C15 0.037(2) 0.052(2) 0.0267(17) 0.0058(17) 0.0091(16) 0.0121(18)
C16 0.0309(18) 0.041(2) 0.0248(16) -0.0017(15) 0.0094(14) 0.0025(16)
C161 0.045(2) 0.037(2) 0.0322(18) 0.0065(16) 0.0126(17) 0.0103(17)
P2 0.0305(5) 0.0323(4) 0.0227(4) 0.0000(4) 0.0082(4) 0.0016(4)
C21 0.0319(18) 0.0344(18) 0.0238(15) 0.0031(13) 0.0096(14) 0.0034(14)
C22 0.0328(18) 0.0359(18) 0.0289(16) -0.0006(15) 0.0095(14) 0.0019(16)
C221 0.0313(18) 0.052(2) 0.0307(17) 0.0021(17) 0.0100(15) 0.0024(18)
C23 0.0323(18) 0.048(2) 0.0337(17) -0.0005(18) 0.0098(15) 0.0051(18)
C24 0.040(2) 0.061(3) 0.0266(17) -0.0040(18) 0.0064(15) 0.005(2)
C241 0.048(3) 0.107(4) 0.032(2) -0.015(3) 0.0036(19) 0.000(3)
C25 0.044(2) 0.056(2) 0.0243(16) 0.0008(16) 0.0123(16) 0.0091(19)
C26 0.0354(19) 0.0390(19) 0.0252(16) 0.0013(15) 0.0105(15) 0.0051(16)
C261 0.041(2) 0.050(2) 0.0289(17) 0.0001(16) 0.0170(16) -0.0003(18)
C31 0.0282(17) 0.0322(17) 0.0231(15) 0.0021(14) 0.0063(14) 0.0009(14)
C32 0.0304(18) 0.0325(18) 0.0264(16) -0.0007(14) 0.0097(14) 0.0005(15)
C33 0.045(2) 0.0301(18) 0.0281(17) 0.0034(15) 0.0104(16) 0.0058(16)
C331 0.053(3) 0.0340(19) 0.0317(18) 0.0033(16) 0.0123(18) 0.0043(18)
C332 0.057(3) 0.043(2) 0.038(2) -0.0013(18) 0.0032(19) 0.017(2)
C333 0.089(4) 0.035(2) 0.053(3) 0.0081(19) 0.041(3) 0.004(2)
C41 0.0249(16) 0.0378(18) 0.0229(15) -0.0025(14) 0.0084(13) 0.0010(15)
C42 0.0310(18) 0.0368(19) 0.0243(16) -0.0013(14) 0.0097(14) -0.0015(15)
C43 0.046(2) 0.0299(18) 0.0315(18) -0.0059(15) 0.0157(17) -0.0018(16)
C431 0.051(2) 0.042(2) 0.037(2) -0.0052(17) 0.0213(19) 0.0027(19)
C432 0.058(3) 0.064(3) 0.053(3) -0.025(2) 0.026(2) -0.021(2)
C433 0.089(4) 0.041(2) 0.051(3) 0.000(2) 0.035(3) 0.015(2)
C51 0.0290(17) 0.0286(16) 0.0246(15) 0.0029(13) 0.0087(14) 0.0032(14)
C52 0.0350(19) 0.0303(17) 0.0273(16) 0.0014(14) 0.0116(15) 0.0035(15)
C53 0.036(2) 0.039(2) 0.0383(19) 0.0001(16) 0.0168(17) -0.0040(16)
C531 0.044(2) 0.051(2) 0.050(2) -0.004(2) 0.027(2) -0.0034(19)
C532 0.036(2) 0.076(3) 0.050(2) -0.001(2) 0.016(2) -0.010(2)
C533 0.065(3) 0.037(2) 0.066(3) 0.003(2) 0.033(3) -0.007(2)
C61 0.0326(18) 0.0326(18) 0.0254(15) 0.0012(13) 0.0132(14) 0.0039(14)
C62 0.045(2) 0.0324(18) 0.0303(18) 0.0018(15) 0.0138(16) 0.0044(16)
N1 0.0413(18) 0.0326(16) 0.0231(14) -0.0033(12) 0.0074(13) 0.0003(13)
Al1 0.0355(6) 0.0295(5) 0.0241(5) -0.0009(4) 0.0098(4) 0.0030(5)
C71 0.038(2) 0.0315(18) 0.043(2) 0.0003(16) 0.0138(17) 0.0003(16)
C72 0.039(2) 0.039(2) 0.049(2) 0.0044(18) 0.0127(19) 0.0028(17)
C721 0.058(3) 0.051(3) 0.071(3) -0.005(2) 0.015(3) 0.016(2)
C722 0.042(3) 0.064(3) 0.090(4) 0.010(3) 0.010(3) 0.003(2)
C81 0.049(2) 0.0336(19) 0.0333(18) -0.0049(15) 0.0158(17) -0.0056(17)
C82 0.053(2) 0.0320(19) 0.0297(18) -0.0046(15) 0.0105(17) -0.0020(17)
C821 0.071(3) 0.051(3) 0.036(2) -0.0001(19) 0.017(2) 0.012(2)
C822 0.074(4) 0.057(3) 0.046(3) -0.010(2) 0.010(2) -0.021(3)

loop_
_atom_type_symbol
_atom_type_description
_atom_type_scat_dispersion_real
_atom_type_scat_dispersion_imag
_atom_type_scat_source
C C 0.0033 0.0016 'International Tables Vol C Tables 4.2.6.8 and 6.1.1.4'
H H 0.0000 0.0000 'International Tables Vol C Tables 4.2.6.8 and 6.1.1.4'
N N 0.0061 0.0033 'International Tables Vol C Tables 4.2.6.8 and 6.1.1.4'
Al Al 0.0645 0.0514 'International Tables Vol C Tables 4.2.6.8 and 6.1.1.4'
P P 0.1023 0.0942 'International Tables Vol C Tables 4.2.6.8 and 6.1.1.4'

loop_
_geom_angle_atom_site_label_1
_geom_angle_atom_site_label_2
_geom_angle_atom_site_label_3
_geom_angle
C31 P1 C41 102.59(15)
C31 P1 C51 106.54(16)
C41 P1 C51 115.56(16)
C31 P1 C11 115.91(16)
C41 P1 C11 109.18(15)
C51 P1 C11 107.30(15)
C16 C11 C12 119.0(3)
C16 C11 P1 119.7(3)
C12 C11 P1 121.3(3)
C13 C12 C11 118.1(3)
C13 C12 C121 117.1(3)
C11 C12 C121 124.7(3)
C12 C121 H12A 109.5
C12 C121 H12B 109.5
H12A C121 H12B 109.5
C12 C121 H12C 109.5
H12A C121 H12C 109.5
H12B C121 H12C 109.5
C14 C13 C12 123.4(4)
C14 C13 H13 118.3
C12 C13 H13 118.3
C13 C14 C15 117.4(3)
C13 C14 C141 121.8(4)
C15 C14 C141 120.8(4)
C14 C141 H14A 109.5
C14 C141 H14B 109.5
H14A C141 H14B 109.5
C14 C141 H14C 109.5
H14A C141 H14C 109.5
H14B C141 H14C 109.5
C14 C15 C16 122.4(4)
C14 C15 H15 118.8
C16 C15 H15 118.8
C15 C16 C11 119.3(3)
C15 C16 C161 114.4(3)
C11 C16 C161 126.2(3)
C16 C161 H16A 109.5
C16 C161 H16B 109.5
H16A C161 H16B 109.5
C16 C161 H16C 109.5
H16A C161 H16C 109.5
H16B C161 H16C 109.5
C41 P2 C21 107.25(15)
C41 P2 C32 95.06(15)
C21 P2 C32 107.38(16)
C22 C21 C26 119.4(3)
C22 C21 P2 125.4(2)
C26 C21 P2 115.2(3)
C23 C22 C21 119.4(3)
C23 C22 C221 117.6(3)
C21 C22 C221 123.0(3)
C22 C221 H22A 109.5
C22 C221 H22B 109.5
H22A C221 H22B 109.5
C22 C221 H22C 109.5
H22A C221 H22C 109.5
H22B C221 H22C 109.5
C22 C23 C24 122.1(4)
C22 C23 H23 119.0
C24 C23 H23 119.0
C25 C24 C23 117.9(3)
C25 C24 C241 121.5(4)
C23 C24 C241 120.6(4)
C24 C241 H24A 109.5
C24 C241 H24B 109.5
H24A C241 H24B 109.5
C24 C241 H24C 109.5
H24A C241 H24C 109.5
H24B C241 H24C 109.5
C24 C25 C26 122.3(3)
C24 C25 H25 118.9
C26 C25 H25 118.9
C25 C26 C21 118.9(3)
C25 C26 C261 117.5(3)
C21 C26 C261 123.5(3)
C26 C261 H26A 109.5
C26 C261 H26B 109.5
H26A C261 H26B 109.5
C26 C261 H26C 109.5
H26A C261 H26C 109.5
H26B C261 H26C 109.5
C32 C31 P1 111.4(3)
C32 C31 Al1 138.2(3)
P1 C31 Al1 109.47(16)
C31 C32 C33 123.8(3)
C31 C32 P2 118.3(3)
C33 C32 P2 117.2(2)
C331 C33 C32 111.3(3)
C331 C33 C332 108.1(3)
C32 C33 C332 110.6(3)
C331 C33 C333 107.0(3)
C32 C33 C333 110.3(3)
C332 C33 C333 109.5(3)
C33 C331 H33A 109.5
C33 C331 H33B 109.5
H33A C331 H33B 109.5
C33 C331 H33C 109.5
H33A C331 H33C 109.5
H33B C331 H33C 109.5
C33 C332 H33D 109.5
C33 C332 H33E 109.5
H33D C332 H33E 109.5
C33 C332 H33F 109.5
H33D C332 H33F 109.5
H33E C332 H33F 109.5
C33 C333 H33G 109.5
C33 C333 H33H 109.5
H33G C333 H33H 109.5
C33 C333 H33I 109.5
H33G C333 H33I 109.5
H33H C333 H33I 109.5
C42 C41 P1 120.8(3)
C42 C41 P2 133.6(3)
P1 C41 P2 105.21(18)
C41 C42 C43 134.3(3)
C41 C42 H42 112.8
C43 C42 H42 112.8
C42 C43 C431 114.8(3)
C42 C43 C433 106.4(3)
C431 C43 C433 108.2(3)
C42 C43 C432 108.0(3)
C431 C43 C432 110.3(3)
C433 C43 C432 108.9(4)
C43 C431 H43A 109.5
C43 C431 H43B 109.5
H43A C431 H43B 109.5
C43 C431 H43C 109.5
H43A C431 H43C 109.5
H43B C431 H43C 109.5
C43 C432 H43D 109.5
C43 C432 H43E 109.5
H43D C432 H43E 109.5
C43 C432 H43F 109.5
H43D C432 H43F 109.5
H43E C432 H43F 109.5
C43 C433 H43G 109.5
C43 C433 H43H 109.5
H43G C433 H43H 109.5
C43 C433 H43I 109.5
H43G C433 H43I 109.5
H43H C433 H43I 109.5
C52 C51 C61 130.8(3)
C52 C51 P1 118.8(2)
C61 C51 P1 110.3(2)
C51 C52 C53 132.7(3)
C51 C52 H52 113.6
C53 C52 H52 113.6
C52 C53 C531 114.0(3)
C52 C53 C533 108.2(3)
C531 C53 C533 110.2(3)
C52 C53 C532 107.0(3)
C531 C53 C532 108.5(3)
C533 C53 C532 108.6(4)
C53 C531 H53A 109.5
C53 C531 H53B 109.5
H53A C531 H53B 109.5
C53 C531 H53C 109.5
H53A C531 H53C 109.5
H53B C531 H53C 109.5
C53 C532 H53D 109.5
C53 C532 H53E 109.5
H53D C532 H53E 109.5
C53 C532 H53F 109.5
H53D C532 H53F 109.5
H53E C532 H53F 109.5
C53 C533 H53G 109.5
C53 C533 H53H 109.5
H53G C533 H53H 109.5
C53 C533 H53I 109.5
H53G C533 H53I 109.5
H53H C533 H53I 109.5
C62 C61 N1 126.5(3)
C62 C61 C51 120.3(3)
N1 C61 C51 112.7(3)
C61 C62 H62A 120.0
C61 C62 H62B 120.0
H62A C62 H62B 120.0
C61 N1 Al1 132.2(2)
C61 N1 H1 112(3)
Al1 N1 H1 116(3)
N1 Al1 C81 104.01(15)
N1 Al1 C71 108.62(16)
C81 Al1 C71 122.36(17)
N1 Al1 C31 98.20(14)
C81 Al1 C31 113.62(16)
C71 Al1 C31 107.16(15)
C72 C71 Al1 126.1(3)
C72 C71 H71A 105.8
Al1 C71 H71A 105.8
C72 C71 H71B 105.8
Al1 C71 H71B 105.8
H71A C71 H71B 106.2
C721 C72 C722 109.7(4)
C721 C72 C71 112.0(3)
C722 C72 C71 112.3(3)
C721 C72 H72 107.5
C722 C72 H72 107.5
C71 C72 H72 107.5
C72 C721 H72A 109.5
C72 C721 H72B 109.5
H72A C721 H72B 109.5
C72 C721 H72C 109.5
H72A C721 H72C 109.5
H72B C721 H72C 109.5
C72 C722 H72D 109.5
C72 C722 H72E 109.5
H72D C722 H72E 109.5
C72 C722 H72F 109.5
H72D C722 H72F 109.5
H72E C722 H72F 109.5
C82 C81 Al1 120.2(3)
C82 C81 H81A 107.3
Al1 C81 H81A 107.3
C82 C81 H81B 107.3
Al1 C81 H81B 107.3
H81A C81 H81B 106.9
C822 C82 C821 109.6(4)
C822 C82 C81 112.2(3)
C821 C82 C81 111.0(3)
C822 C82 H82 108.0
C821 C82 H82 108.0
C81 C82 H82 108.0
C82 C821 H82A 109.5
C82 C821 H82B 109.5
H82A C821 H82B 109.5
C82 C821 H82C 109.5
H82A C821 H82C 109.5
H82B C821 H82C 109.5
C82 C822 H82D 109.5
C82 C822 H82E 109.5
H82D C822 H82E 109.5
C82 C822 H82F 109.5
H82D C822 H82F 109.5
H82E C822 H82F 109.5
C2 C1 H1A 109.5
C2 C1 H1B 109.5
H1A C1 H1B 109.5
C2 C1 H1C 109.5
H1A C1 H1C 109.5
H1B C1 H1C 109.5
C1 C2 C3 122.6(11)
C1 C2 H2A 106.7
C3 C2 H2A 106.7
C1 C2 H2B 106.7
C3 C2 H2B 106.7
H2A C2 H2B 106.6
C4 C3 C2 123.6(11)
C4 C3 H3A 106.4
C2 C3 H3A 106.4
C4 C3 H3B 106.4
C2 C3 H3B 106.4
H3A C3 H3B 106.5
C3 C4 C5 121.2(10)
C3 C4 H4A 107.0
C5 C4 H4A 107.0
C3 C4 H4B 107.0
C5 C4 H4B 107.0
H4A C4 H4B 106.8
C6 C5 C4 120.6(10)
C6 C5 H5A 107.2
C4 C5 H5A 107.2
C6 C5 H5B 107.2
C4 C5 H5B 107.2
H5A C5 H5B 106.8
C5 C6 H6A 109.5
C5 C6 H6B 109.5
H6A C6 H6B 109.5
C5 C6 H6C 109.5
H6A C6 H6C 109.5
H6B C6 H6C 109.5
C2A C1A H1A1 109.5
C2A C1A H1A2 109.5
H1A1 C1A H1A2 109.5
C2A C1A H1A3 109.5
H1A1 C1A H1A3 109.5
H1A2 C1A H1A3 109.5
C1A C2A C3A 133(2)
C1A C2A H2A1 103.9
C3A C2A H2A1 103.9
C1A C2A H2A2 103.9
C3A C2A H2A2 103.9
H2A1 C2A H2A2 105.4
C4A C3A C2A 124.9(16)
C4A C3A H3A1 106.1
C2A C3A H3A1 106.1
C4A C3A H3A2 106.1
C2A C3A H3A2 106.1
H3A1 C3A H3A2 106.3
C3A C4A C5A 124.8(18)
C3A C4A H4A1 106.1
C5A C4A H4A1 106.1
C3A C4A H4A2 106.1
C5A C4A H4A2 106.1
H4A1 C4A H4A2 106.3
C4A C5A C6A 116.8(19)
C4A C5A H5A1 108.1
C6A C5A H5A1 108.1
C4A C5A H5A2 108.1
C6A C5A H5A2 108.1
H5A1 C5A H5A2 107.3
C5A C6A H6A1 109.5
C5A C6A H6A2 109.5
H6A1 C6A H6A2 109.5
C5A C6A H6A3 109.5
H6A1 C6A H6A3 109.5
H6A2 C6A H6A3 109.5
C2B C1B H1B1 109.5
C2B C1B H1B2 109.5
H1B1 C1B H1B2 109.5
C2B C1B H1B3 109.5
H1B1 C1B H1B3 109.5
H1B2 C1B H1B3 109.5
C1B C2B C3B 123.9(11)
C1B C2B H2B1 106.3
C3B C2B H2B1 106.3
C1B C2B H2B2 106.3
C3B C2B H2B2 106.3
H2B1 C2B H2B2 106.4
C4B C3B C2B 122.8(11)
C4B C3B H3B1 106.6
C2B C3B H3B1 106.6
C4B C3B H3B2 106.6
C2B C3B H3B2 106.6
H3B1 C3B H3B2 106.6
C5B C4B C3B 124.0(11)
C5B C4B H4B1 106.3
C3B C4B H4B1 106.3
C5B C4B H4B2 106.3
C3B C4B H4B2 106.3
H4B1 C4B H4B2 106.4
C4B C5B C6B 123.6(12)
C4B C5B H5B1 106.4
C6B C5B H5B1 106.4
C4B C5B H5B2 106.4
C6B C5B H5B2 106.4
H5B1 C5B H5B2 106.5
C5B C6B H6B1 109.5
C5B C6B H6B2 109.5
H6B1 C6B H6B2 109.5
C5B C6B H6B3 109.5
H6B1 C6B H6B3 109.5
H6B2 C6B H6B3 109.5
C2C C1C H1C1 109.5
C2C C1C H1C2 109.5
H1C1 C1C H1C2 109.5
C2C C1C H1C3 109.5
H1C1 C1C H1C3 109.5
H1C2 C1C H1C3 109.5
C1C C2C C3C 122.6(11)
C1C C2C H2C1 106.7
C3C C2C H2C1 106.7
C1C C2C H2C2 106.7
C3C C2C H2C2 106.7
H2C1 C2C H2C2 106.6
C4C C3C C2C 122.3(10)
C4C C3C H3C1 106.8
C2C C3C H3C1 106.8
C4C C3C H3C2 106.8
C2C C3C H3C2 106.8
H3C1 C3C H3C2 106.6
C5C C4C C3C 125.6(12)
C5C C4C H4C1 105.9
C3C C4C H4C1 105.9
C5C C4C H4C2 105.9
C3C C4C H4C2 105.9
H4C1 C4C H4C2 106.3
C4C C5C C6C 124.2(11)
C4C C5C H5C1 106.3
C6C C5C H5C1 106.3
C4C C5C H5C2 106.3
C6C C5C H5C2 106.3
H5C1 C5C H5C2 106.4
C5C C6C H6C1 109.5
C5C C6C H6C2 109.5
H6C1 C6C H6C2 109.5
C5C C6C H6C3 109.5
H6C1 C6C H6C3 109.5
H6C2 C6C H6C3 109.5

loop_
_geom_bond_atom_site_label_1
_geom_bond_atom_site_label_2
_geom_bond_distance
P1 C31 1.781(3)
P1 C41 1.822(3)
P1 C51 1.824(3)
P1 C11 1.830(4)
C11 C16 1.409(5)
C11 C12 1.423(5)
C12 C13 1.393(5)
C12 C121 1.505(5)
C121 H12A 0.9800
C121 H12B 0.9800
C121 H12C 0.9800
C13 C14 1.380(6)
C13 H13 0.9600
C14 C15 1.383(6)
C14 C141 1.512(5)
C141 H14A 0.9800
C141 H14B 0.9800
C141 H14C 0.9800
C15 C16 1.395(5)
C15 H15 0.9600
C16 C161 1.512(5)
C161 H16A 0.9800
C161 H16B 0.9800
C161 H16C 0.9800
P2 C41 1.837(4)
P2 C21 1.853(3)
P2 C32 1.869(3)
C21 C22 1.402(5)
C21 C26 1.420(5)
C22 C23 1.385(5)
C22 C221 1.516(5)
C221 H22A 0.9800
C221 H22B 0.9800
C221 H22C 0.9800
C23 C24 1.397(5)
C23 H23 0.9600
C24 C25 1.382(6)
C24 C241 1.512(5)
C241 H24A 0.9800
C241 H24B 0.9800
C241 H24C 0.9800
C25 C26 1.388(5)
C25 H25 0.9600
C26 C261 1.515(5)
C261 H26A 0.9800
C261 H26B 0.9800
C261 H26C 0.9800
C31 C32 1.360(4)
C31 Al1 2.085(3)
C32 C33 1.539(5)
C33 C331 1.525(5)
C33 C332 1.540(6)
C33 C333 1.541(6)
C331 H33A 0.9800
C331 H33B 0.9800
C331 H33C 0.9800
C332 H33D 0.9800
C332 H33E 0.9800
C332 H33F 0.9800
C333 H33G 0.9800
C333 H33H 0.9800
C333 H33I 0.9800
C41 C42 1.345(5)
C42 C43 1.516(5)
C42 H42 0.9500
C43 C431 1.518(5)
C43 C433 1.528(6)
C43 C432 1.543(6)
C431 H43A 0.9800
C431 H43B 0.9800
C431 H43C 0.9800
C432 H43D 0.9800
C432 H43E 0.9800
C432 H43F 0.9800
C433 H43G 0.9800
C433 H43H 0.9800
C433 H43I 0.9800
C51 C52 1.336(5)
C51 C61 1.500(4)
C52 C53 1.512(5)
C52 H52 0.9500
C53 C531 1.530(5)
C53 C533 1.535(6)
C53 C532 1.537(6)
C531 H53A 0.9800
C531 H53B 0.9800
C531 H53C 0.9800
C532 H53D 0.9800
C532 H53E 0.9800
C532 H53F 0.9800
C533 H53G 0.9800
C533 H53H 0.9800
C533 H53I 0.9800
C61 C62 1.340(5)
C61 N1 1.372(4)
C62 H62A 0.9600
C62 H62B 0.9600
N1 Al1 1.885(3)
N1 H1 0.89(4)
Al1 C81 2.003(4)
Al1 C71 2.009(4)
C71 C72 1.542(5)
C71 H71A 0.9900
C71 H71B 0.9900
C72 C721 1.488(6)
C72 C722 1.528(6)
C72 H72 1.0000
C721 H72A 0.9800
C721 H72B 0.9800
C721 H72C 0.9800
C722 H72D 0.9800
C722 H72E 0.9800
C722 H72F 0.9800
C81 C82 1.537(5)
C81 H81A 0.9900
C81 H81B 0.9900
C82 C822 1.520(6)
C82 C821 1.525(6)
C82 H82 1.0000
C821 H82A 0.9800
C821 H82B 0.9800
C821 H82C 0.9800
C822 H82D 0.9800
C822 H82E 0.9800
C822 H82F 0.9800
C1 C2 1.535(9)
C1 H1A 0.9600
C1 H1B 0.9600
C1 H1C 0.9600
C2 C3 1.538(9)
C2 H2A 0.9600
C2 H2B 0.9600
C3 C4 1.532(9)
C3 H3A 0.9600
C3 H3B 0.9600
C4 C5 1.553(9)
C4 H4A 0.9600
C4 H4B 0.9600
C5 C6 1.545(9)
C5 H5A 0.9600
C5 H5B 0.9600
C6 H6A 0.9600
C6 H6B 0.9600
C6 H6C 0.9600
C1A C2A 1.528(9)
C1A H1A1 0.9600
C1A H1A2 0.9600
C1A H1A3 0.9600
C2A C3A 1.528(9)
C2A H2A1 0.9600
C2A H2A2 0.9600
C3A C4A 1.519(8)
C3A H3A1 0.9600
C3A H3A2 0.9600
C4A C5A 1.537(9)
C4A H4A1 0.9600
C4A H4A2 0.9600
C5A C6A 1.539(9)
C5A H5A1 0.9600
C5A H5A2 0.9600
C6A H6A1 0.9600
C6A H6A2 0.9600
C6A H6A3 0.9600
C1B C2B 1.527(9)
C1B H1B1 0.9600
C1B H1B2 0.9600
C1B H1B3 0.9600
C2B C3B 1.537(9)
C2B H2B1 0.9600
C2B H2B2 0.9600
C3B C4B 1.537(9)
C3B H3B1 0.9600
C3B H3B2 0.9600
C4B C5B 1.529(9)
C4B H4B1 0.9600
C4B H4B2 0.9600
C5B C6B 1.532(9)
C5B H5B1 0.9600
C5B H5B2 0.9600
C6B H6B1 0.9600
C6B H6B2 0.9600
C6B H6B3 0.9600
C1C C2C 1.543(9)
C1C H1C1 0.9600
C1C H1C2 0.9600
C1C H1C3 0.9600
C2C C3C 1.543(9)
C2C H2C1 0.9600
C2C H2C2 0.9600
C3C C4C 1.528(9)
C3C H3C1 0.9600
C3C H3C2 0.9600
C4C C5C 1.527(9)
C4C H4C1 0.9600
C4C H4C2 0.9600
C5C C6C 1.531(9)
C5C H5C1 0.9600
C5C H5C2 0.9600
C6C H6C1 0.9600
C6C H6C2 0.9600
C6C H6C3 0.9600

loop_
_geom_torsion_atom_site_label_1
_geom_torsion_atom_site_label_2
_geom_torsion_atom_site_label_3
_geom_torsion_atom_site_label_4
_geom_torsion
C31 P1 C11 C16 -163.0(2)
C41 P1 C11 C16 81.8(3)
C51 P1 C11 C16 -44.1(3)
C31 P1 C11 C12 17.0(3)
C41 P1 C11 C12 -98.2(3)
C51 P1 C11 C12 135.8(3)
C16 C11 C12 C13 6.5(5)
P1 C11 C12 C13 -173.5(3)
C16 C11 C12 C121 -169.7(3)
P1 C11 C12 C121 10.4(5)
C11 C12 C13 C14 -1.4(5)
C121 C12 C13 C14 175.0(3)
C12 C13 C14 C15 -3.5(5)
C12 C13 C14 C141 178.0(4)
C13 C14 C15 C16 3.4(5)
C141 C14 C15 C16 -178.1(4)
C14 C15 C16 C11 1.6(5)
C14 C15 C16 C161 -173.6(3)
C12 C11 C16 C15 -6.6(5)
P1 C11 C16 C15 173.4(3)
C12 C11 C16 C161 168.0(3)
P1 C11 C16 C161 -12.0(5)
C41 P2 C21 C22 -45.8(3)
C32 P2 C21 C22 55.4(3)
C41 P2 C21 C26 132.9(3)
C32 P2 C21 C26 -125.9(3)
C26 C21 C22 C23 -0.8(5)
P2 C21 C22 C23 177.9(3)
C26 C21 C22 C221 -179.1(3)
P2 C21 C22 C221 -0.5(5)
C21 C22 C23 C24 0.5(6)
C221 C22 C23 C24 179.0(4)
C22 C23 C24 C25 0.4(6)
C22 C23 C24 C241 -178.7(4)
C23 C24 C25 C26 -1.0(6)
C241 C24 C25 C26 178.0(4)
C24 C25 C26 C21 0.7(6)
C24 C25 C26 C261 -177.8(4)
C22 C21 C26 C25 0.2(5)
P2 C21 C26 C25 -178.6(3)
C22 C21 C26 C261 178.6(3)
P2 C21 C26 C261 -0.1(5)
C41 P1 C31 C32 9.9(3)
C51 P1 C31 C32 131.7(3)
C11 P1 C31 C32 -109.0(3)
C41 P1 C31 Al1 -160.68(16)
C51 P1 C31 Al1 -38.8(2)
C11 P1 C31 Al1 80.4(2)
P1 C31 C32 C33 179.5(3)
Al1 C31 C32 C33 -13.9(6)
P1 C31 C32 P2 8.7(4)
Al1 C31 C32 P2 175.3(2)
C41 P2 C32 C31 -22.7(3)
C21 P2 C32 C31 -132.5(3)
C41 P2 C32 C33 165.9(3)
C21 P2 C32 C33 56.1(3)
C31 C32 C33 C331 -19.4(5)
P2 C32 C33 C331 151.5(3)
C31 C32 C33 C332 100.7(4)
P2 C32 C33 C332 -88.4(3)
C31 C32 C33 C333 -138.0(4)
P2 C32 C33 C333 32.9(4)
C31 P1 C41 C42 162.7(3)
C51 P1 C41 C42 47.2(3)
C11 P1 C41 C42 -73.8(3)
C31 P1 C41 P2 -23.5(2)
C51 P1 C41 P2 -138.96(16)
C11 P1 C41 P2 100.01(18)
C21 P2 C41 C42 -52.1(4)
C32 P2 C41 C42 -162.1(4)
C21 P2 C41 P1 135.22(17)
C32 P2 C41 P1 25.25(19)
P1 C41 C42 C43 172.4(3)
P2 C41 C42 C43 0.6(7)
C41 C42 C43 C431 -23.1(6)
C41 C42 C43 C433 -142.8(4)
C41 C42 C43 C432 100.4(5)
C31 P1 C51 C52 -97.2(3)
C41 P1 C51 C52 16.0(3)
C11 P1 C51 C52 138.0(3)
C31 P1 C51 C61 78.5(2)
C41 P1 C51 C61 -168.3(2)
C11 P1 C51 C61 -46.3(3)
C61 C51 C52 C53 -1.9(7)
P1 C51 C52 C53 172.8(3)
C51 C52 C53 C531 -27.9(6)
C51 C52 C53 C533 95.2(5)
C51 C52 C53 C532 -147.9(4)
C52 C51 C61 C62 -61.9(5)
P1 C51 C61 C62 123.0(3)
C52 C51 C61 N1 126.0(4)
P1 C51 C61 N1 -49.0(3)
C62 C61 N1 Al1 170.6(3)
C51 C61 N1 Al1 -17.9(5)
C61 N1 Al1 C81 163.8(3)
C61 N1 Al1 C71 -64.4(4)
C61 N1 Al1 C31 46.8(4)
C32 C31 Al1 N1 -173.8(4)
P1 C31 Al1 N1 -7.0(2)
C32 C31 Al1 C81 77.0(4)
P1 C31 Al1 C81 -116.26(19)
C32 C31 Al1 C71 -61.3(4)
P1 C31 Al1 C71 105.46(19)
N1 Al1 C71 C72 -160.4(3)
C81 Al1 C71 C72 -39.3(4)
C31 Al1 C71 C72 94.5(3)
Al1 C71 C72 C721 67.3(5)
Al1 C71 C72 C722 -168.7(3)
N1 Al1 C81 C82 38.9(4)
C71 Al1 C81 C82 -84.3(4)
C31 Al1 C81 C82 144.6(3)
Al1 C81 C82 C822 -160.0(3)
Al1 C81 C82 C821 77.1(4)
C1 C2 C3 C4 49(6)
C2 C3 C4 C5 171(3)
C3 C4 C5 C6 -37(6)
C1A C2A C3A C4A -141(4)
C2A C3A C4A C5A -3(6)
C3A C4A C5A C6A -9(7)
C1B C2B C3B C4B -146(4)
C2B C3B C4B C5B 150(4)
C3B C4B C5B C6B 96(4)
C1C C2C C3C C4C -10(10)
C2C C3C C4C C5C 141(5)
C3C C4C C5C C6C 75(5)
